data_2240119
loop_
_publ_author_name
'Carbone, Matthew R.'
'Centola, Garrick A.'
'Haas, Adam'
'McClelland, Kevin P.'
'Moskowitz, Michael D.'
'Verderame, Angelo M.'
'Olezeski, Mikael S.'
'Papa, Louis J.'
'Dorn, Stephanie C. M.'
'Brennessel, William W.'
'Weix, Daniel J.'

_publ_section_title
;
 Crystal structures of
 (<i>R</i>~S~)-<i>N</i>-[(1<i>R</i>,2<i>S</i>)-2-benzyloxy-1-(2,6-dimethylphenyl)propyl]-2-methylpropane-2-sulfinamide
 and
 (<i>R</i>~S~)-<i>N</i>-[(1<i>S</i>,2<i>R</i>)-2-benzyloxy-1-(2,4,6-trimethylphenyl)propyl]-2-methylpropane-2-sulfinamide:
 two related protected 1,2-amino alcohols
;
_journal_coeditor_code SU2794
_journal_issue 11
_journal_name_full 'Acta Crystallographica Section E'
_journal_page_first 365
_journal_page_last 369
_journal_paper_doi 10.1107/S1600536814022570
_journal_volume 70
_journal_year 2014
_chemical_formula_iupac 'C23 H33 N O2 S'
_chemical_formula_moiety 'C23 H33 N O2 S'
_chemical_formula_sum 'C23 H33 N O2 S'
_chemical_formula_weight 387.56
_chemical_name_common wwb03
_chemical_name_systematic
(<i>R</i>~S~)-<i>N</i>-[(1<i>S</i>,2<i>R</i>)-2-Benzyloxy-1-(2,4,6-trimethylphenyl)propyl]-2-methylpropane-2-sulfinamide
_space_group_crystal_system monoclinic
_space_group_IT_number 4
_space_group_name_Hall 'P 2yb'
_space_group_name_H-M_alt 'P 1 21 1'
_symmetry_space_group_name_Hall 'P 2yb'
_symmetry_space_group_name_H-M 'P 1 21 1'
_atom_sites_solution_hydrogens difmap
_atom_sites_solution_primary direct
_atom_sites_solution_secondary difmap
_audit_creation_method SHELXL-2014
_cell_angle_alpha 90
_cell_angle_beta 103.519(5)
_cell_angle_gamma 90
_cell_formula_units_Z 2
_cell_length_a 10.535(3)
_cell_length_b 7.984(2)
_cell_length_c 13.481(4)
_cell_measurement_reflns_used 4086
_cell_measurement_temperature 100.0(5)
_cell_measurement_theta_max 28.68
_cell_measurement_theta_min 2.22
_cell_volume 1102.5(5)
_computing_cell_refinement
;
SAINT (Bruker, 2014)
;
_computing_data_collection
;
APEX2 (Bruker, 2014)
;
_computing_data_reduction
;
SAINT (Bruker, 2014)
;
_computing_molecular_graphics
;
SHELXTL (Sheldrick, 2008)
;
_computing_publication_material
;
SHELXTL (Sheldrick, 2008)
;
_computing_structure_refinement
;
SHELXL2014 (Sheldrick, 2008)
;
_computing_structure_solution
;
SHELXS2013 (Sheldrick, 2008)
;
_diffrn_ambient_temperature 100.0(5)
_diffrn_measured_fraction_theta_full 0.999
_diffrn_measured_fraction_theta_max 0.999
_diffrn_measurement_device_type 'Bruker SMART APEXII CCD platform'
_diffrn_measurement_method '\w scans'
_diffrn_radiation_type MoK\a
_diffrn_radiation_wavelength 0.71073
_diffrn_reflns_av_R_equivalents 0.0736
_diffrn_reflns_limit_h_max 14
_diffrn_reflns_limit_h_min -14
_diffrn_reflns_limit_k_max 11
_diffrn_reflns_limit_k_min -11
_diffrn_reflns_limit_l_max 18
_diffrn_reflns_limit_l_min -18
_diffrn_reflns_number 18025
_diffrn_reflns_theta_full 29.575
_diffrn_reflns_theta_max 29.591
_diffrn_reflns_theta_min 1.988
_exptl_absorpt_coefficient_mu 0.164
_exptl_absorpt_correction_T_max 0.7459
_exptl_absorpt_correction_T_min 0.5636
_exptl_absorpt_correction_type multi-scan
_exptl_absorpt_process_details
;
(SADABS; Bruker, 2014)
;
_exptl_crystal_colour colorless
_exptl_crystal_density_diffrn 1.167
_exptl_crystal_description needle
_exptl_crystal_F_000 420
_exptl_crystal_size_max 0.50
_exptl_crystal_size_mid 0.14
_exptl_crystal_size_min 0.10
_refine_diff_density_max 0.716
_refine_diff_density_min -0.317
_refine_ls_abs_structure_details
;
Flack <i>x</i> determined using 1713 quotients [(I+)-(I-)]/[(I+)+(I-)]
(Parsons <i>et al.</i>,  2013)
;
_refine_ls_abs_structure_Flack 0.03(6)
_refine_ls_extinction_method none
_refine_ls_goodness_of_fit_ref 1.014
_refine_ls_hydrogen_treatment mixed
_refine_ls_matrix_type full
_refine_ls_number_parameters 255
_refine_ls_number_reflns 6191
_refine_ls_number_restraints 1
_refine_ls_restrained_S_all 1.013
_refine_ls_R_factor_all 0.0816
_refine_ls_R_factor_gt 0.0554
_refine_ls_shift/su_max 0.000
_refine_ls_shift/su_mean 0.000
_refine_ls_structure_factor_coef Fsqd
_refine_ls_weighting_details 'w=1/[\s^2^(Fo^2^)+(0.0563P)^2^] where P=(Fo^2^+2Fc^2^)/3'
_refine_ls_weighting_scheme calc
_refine_ls_wR_factor_gt 0.1127
_refine_ls_wR_factor_ref 0.1255
_reflns_number_gt 4675
_reflns_number_total 6191
_reflns_threshold_expression I>2\s(I)
_cod_data_source_file su2794sup1.cif
_cod_data_source_block 2
_cod_database_code 2240119
_cod_database_fobs_code 2240119
_shelx_space_group_comment
;
The symmetry employed for this shelxl refinement is uniquely defined
by the following loop, which should always be used as a source of
symmetry information in preference to the above space-group names.
They are only intended as comments.
;
_shelx_estimated_absorpt_t_min 0.923
_shelx_estimated_absorpt_t_max 0.984
_shelxl_version_number 2.014

loop_
_space_group_symop_operation_xyz
'x, y, z'
'-x, y+1/2, -z'

loop_
_atom_site_type_symbol
_atom_site_label
_atom_site_fract_x
_atom_site_fract_y
_atom_site_fract_z
_atom_site_U_iso_or_equiv
_atom_site_adp_type
_atom_site_calc_flag
_atom_site_occupancy
S S1 0.14253(7) 0.70038(11) 0.52944(5) 0.01937(18) Uani d 1
O O1 -0.1200(3) 0.7675(3) 0.79000(17) 0.0277(6) Uani d 1
O O2 0.1009(2) 0.5256(3) 0.54810(18) 0.0255(5) Uani d 1
N N1 0.0861(3) 0.8363(4) 0.6010(2) 0.0193(6) Uani d 1
H H1 0.029(4) 0.895(5) 0.565(3) 0.029(11) Uiso d 1
C C1 0.0582(3) 0.7907(4) 0.7007(2) 0.0187(7) Uani d 1
H H1A 0.0758 0.6681 0.7107 0.022 Uiso calc 1
C C2 -0.0893(4) 0.8173(5) 0.6958(2) 0.0228(7) Uani d 1
H H2A -0.1121 0.9380 0.6822 0.027 Uiso calc 1
C C3 -0.1748(3) 0.7098(6) 0.6136(2) 0.0281(7) Uani d 1
H H3A -0.2659 0.7182 0.6187 0.042 Uiso calc 1
H H3B -0.1462 0.5929 0.6228 0.042 Uiso calc 1
H H3C -0.1675 0.7490 0.5463 0.042 Uiso calc 1
C C4 -0.1156(4) 0.8932(5) 0.8670(3) 0.0309(9) Uani d 1
H H4A -0.0238 0.9283 0.8935 0.037 Uiso calc 1
H H4B -0.1465 0.8434 0.9243 0.037 Uiso calc 1
C C5 -0.1973(4) 1.0465(5) 0.8290(3) 0.0277(8) Uani d 1
C C6 -0.1330(4) 1.1992(6) 0.8314(3) 0.0399(9) Uani d 1
H H6A -0.0414 1.2050 0.8587 0.048 Uiso calc 1
C C7 -0.2017(6) 1.3429(6) 0.7941(4) 0.0542(14) Uani d 1
H H7A -0.1575 1.4467 0.7949 0.065 Uiso calc 1
C C8 -0.3341(6) 1.3334(6) 0.7562(3) 0.0516(14) Uani d 1
H H8A -0.3812 1.4306 0.7284 0.062 Uiso calc 1
C C9 -0.4009(5) 1.1822(8) 0.7580(3) 0.0538(14) Uani d 1
H H9A -0.4931 1.1777 0.7342 0.065 Uiso calc 1
C C10 -0.3300(4) 1.0372(6) 0.7954(3) 0.0375(10) Uani d 1
H H10A -0.3739 0.9337 0.7972 0.045 Uiso calc 1
C C11 0.1486(3) 0.8807(4) 0.7901(2) 0.0191(7) Uani d 1
C C12 0.2023(4) 0.7877(4) 0.8796(2) 0.0203(7) Uani d 1
C C13 0.2873(3) 0.8671(5) 0.9617(2) 0.0238(7) Uani d 1
H H13A 0.3229 0.8043 1.0216 0.029 Uiso calc 1
C C14 0.3208(4) 1.0342(5) 0.9582(2) 0.0276(8) Uani d 1
C C15 0.2652(3) 1.1243(5) 0.8705(3) 0.0253(8) Uani d 1
H H15A 0.2866 1.2395 0.8672 0.030 Uiso calc 1
C C16 0.1790(3) 1.0514(4) 0.7869(2) 0.0196(7) Uani d 1
C C17 0.1703(4) 0.6060(5) 0.8916(3) 0.0264(8) Uani d 1
H H17A 0.2246 0.5630 0.9557 0.040 Uiso calc 1
H H17B 0.1876 0.5416 0.8343 0.040 Uiso calc 1
H H17C 0.0780 0.5953 0.8927 0.040 Uiso calc 1
C C18 0.4126(4) 1.1175(6) 1.0483(3) 0.0416(11) Uani d 1
H H18A 0.4920 1.0499 1.0695 0.062 Uiso calc 1
H H18B 0.3696 1.1268 1.1051 0.062 Uiso calc 1
H H18C 0.4356 1.2295 1.0285 0.062 Uiso calc 1
C C19 0.1231(4) 1.1646(4) 0.6973(2) 0.0254(8) Uani d 1
H H19A 0.1332 1.2817 0.7194 0.038 Uiso calc 1
H H19B 0.0303 1.1394 0.6712 0.038 Uiso calc 1
H H19C 0.1697 1.1459 0.6433 0.038 Uiso calc 1
C C20 0.3203(3) 0.7019(6) 0.5841(2) 0.0256(7) Uani d 1
C C21 0.3559(4) 0.6297(6) 0.6915(3) 0.0344(9) Uani d 1
H H21A 0.4510 0.6197 0.7141 0.052 Uiso calc 1
H H21B 0.3160 0.5188 0.6916 0.052 Uiso calc 1
H H21C 0.3236 0.7041 0.7380 0.052 Uiso calc 1
C C22 0.3660(4) 0.8809(6) 0.5811(4) 0.0463(12) Uani d 1
H H22A 0.4615 0.8846 0.6018 0.069 Uiso calc 1
H H22B 0.3292 0.9493 0.6278 0.069 Uiso calc 1
H H22C 0.3368 0.9247 0.5116 0.069 Uiso calc 1
C C23 0.3749(4) 0.5895(7) 0.5121(3) 0.0415(11) Uani d 1
H H23A 0.4705 0.5892 0.5329 0.062 Uiso calc 1
H H23B 0.3469 0.6321 0.4422 0.062 Uiso calc 1
H H23C 0.3422 0.4751 0.5150 0.062 Uiso calc 1

loop_
_atom_site_aniso_label
_atom_site_aniso_U_11
_atom_site_aniso_U_22
_atom_site_aniso_U_33
_atom_site_aniso_U_12
_atom_site_aniso_U_13
_atom_site_aniso_U_23
S1 0.0237(4) 0.0206(4) 0.0128(3) -0.0007(4) 0.0020(3) -0.0017(4)
O1 0.0448(16) 0.0204(13) 0.0200(12) 0.0009(11) 0.0122(11) 0.0008(10)
O2 0.0313(14) 0.0179(13) 0.0265(12) -0.0014(10) 0.0053(10) -0.0064(10)
N1 0.0276(16) 0.0165(14) 0.0120(12) 0.0023(12) 0.0010(11) 0.0034(11)
C1 0.0311(18) 0.0125(16) 0.0119(13) -0.0027(13) 0.0042(13) 0.0000(12)
C2 0.0339(19) 0.0198(17) 0.0145(14) -0.0023(14) 0.0055(13) 0.0005(13)
C3 0.0316(18) 0.0297(19) 0.0234(15) -0.0088(19) 0.0072(13) -0.0046(18)
C4 0.041(2) 0.029(2) 0.0231(18) 0.0047(17) 0.0093(15) -0.0058(15)
C5 0.042(2) 0.026(2) 0.0195(16) 0.0040(17) 0.0152(15) -0.0025(15)
C6 0.058(2) 0.030(2) 0.039(2) 0.002(2) 0.0265(18) -0.005(2)
C7 0.094(4) 0.035(3) 0.043(3) 0.012(3) 0.033(3) 0.007(2)
C8 0.095(4) 0.037(3) 0.023(2) 0.027(3) 0.015(2) 0.0048(19)
C9 0.057(3) 0.072(4) 0.0263(19) 0.023(3) -0.0033(18) -0.015(2)
C10 0.041(2) 0.045(3) 0.0253(19) 0.007(2) 0.0037(17) -0.0105(18)
C11 0.0244(17) 0.0188(17) 0.0131(14) 0.0019(13) 0.0025(12) -0.0016(12)
C12 0.0300(19) 0.0162(17) 0.0155(15) 0.0033(14) 0.0067(13) 0.0017(13)
C13 0.0283(19) 0.0253(19) 0.0154(15) 0.0030(15) 0.0000(13) 0.0037(14)
C14 0.033(2) 0.028(2) 0.0179(16) -0.0045(16) -0.0009(14) -0.0029(14)
C15 0.032(2) 0.0177(17) 0.0251(17) -0.0022(15) 0.0038(15) -0.0023(14)
C16 0.0262(18) 0.0167(17) 0.0147(14) 0.0003(13) 0.0023(13) 0.0007(12)
C17 0.040(2) 0.0201(18) 0.0175(16) 0.0024(16) 0.0044(15) 0.0042(14)
C18 0.049(3) 0.039(2) 0.027(2) -0.010(2) -0.0111(18) -0.0025(19)
C19 0.040(2) 0.0143(19) 0.0203(16) -0.0027(14) 0.0040(14) -0.0018(12)
C20 0.0226(16) 0.0331(18) 0.0203(14) 0.0020(18) 0.0032(12) -0.0016(19)
C21 0.029(2) 0.051(3) 0.0208(17) 0.0104(18) 0.0002(15) -0.0013(17)
C22 0.027(2) 0.041(3) 0.068(3) -0.0101(19) 0.004(2) 0.003(2)
C23 0.030(2) 0.064(3) 0.031(2) 0.008(2) 0.0078(17) -0.011(2)

loop_
_atom_type_symbol
_atom_type_description
_atom_type_scat_dispersion_real
_atom_type_scat_dispersion_imag
_atom_type_scat_source
C C 0.0033 0.0016 'International Tables Vol C Tables 4.2.6.8 and 6.1.1.4'
H H 0.0000 0.0000 'International Tables Vol C Tables 4.2.6.8 and 6.1.1.4'
N N 0.0061 0.0033 'International Tables Vol C Tables 4.2.6.8 and 6.1.1.4'
O O 0.0106 0.0060 'International Tables Vol C Tables 4.2.6.8 and 6.1.1.4'
S S 0.1246 0.1234 'International Tables Vol C Tables 4.2.6.8 and 6.1.1.4'

loop_
_geom_angle_atom_site_label_1
_geom_angle_atom_site_label_2
_geom_angle_atom_site_label_3
_geom_angle
O2 S1 N1 110.67(15)
O2 S1 C20 104.37(18)
N1 S1 C20 103.45(16)
C4 O1 C2 118.0(3)
C1 N1 S1 122.8(2)
C1 N1 H1 113(3)
S1 N1 H1 110(3)
N1 C1 C11 112.3(3)
N1 C1 C2 109.6(3)
C11 C1 C2 113.7(3)
N1 C1 H1A 107.0
C11 C1 H1A 107.0
C2 C1 H1A 107.0
O1 C2 C3 105.7(3)
O1 C2 C1 110.7(3)
C3 C2 C1 111.7(3)
O1 C2 H2A 109.5
C3 C2 H2A 109.5
C1 C2 H2A 109.5
C2 C3 H3A 109.5
C2 C3 H3B 109.5
H3A C3 H3B 109.5
C2 C3 H3C 109.5
H3A C3 H3C 109.5
H3B C3 H3C 109.5
O1 C4 C5 113.6(3)
O1 C4 H4A 108.8
C5 C4 H4A 108.8
O1 C4 H4B 108.8
C5 C4 H4B 108.8
H4A C4 H4B 107.7
C10 C5 C6 120.7(4)
C10 C5 C4 121.6(4)
C6 C5 C4 117.7(4)
C7 C6 C5 120.4(4)
C7 C6 H6A 119.8
C5 C6 H6A 119.8
C8 C7 C6 119.3(5)
C8 C7 H7A 120.4
C6 C7 H7A 120.4
C7 C8 C9 120.8(4)
C7 C8 H8A 119.6
C9 C8 H8A 119.6
C8 C9 C10 119.3(4)
C8 C9 H9A 120.3
C10 C9 H9A 120.3
C5 C10 C9 119.4(5)
C5 C10 H10A 120.3
C9 C10 H10A 120.3
C16 C11 C12 119.1(3)
C16 C11 C1 122.5(3)
C12 C11 C1 118.4(3)
C13 C12 C11 119.3(3)
C13 C12 C17 117.9(3)
C11 C12 C17 122.8(3)
C14 C13 C12 122.0(3)
C14 C13 H13A 119.0
C12 C13 H13A 119.0
C13 C14 C15 117.9(3)
C13 C14 C18 121.0(3)
C15 C14 C18 121.1(4)
C14 C15 C16 122.3(3)
C14 C15 H15A 118.8
C16 C15 H15A 118.8
C15 C16 C11 119.4(3)
C15 C16 C19 116.9(3)
C11 C16 C19 123.7(3)
C12 C17 H17A 109.5
C12 C17 H17B 109.5
H17A C17 H17B 109.5
C12 C17 H17C 109.5
H17A C17 H17C 109.5
H17B C17 H17C 109.5
C14 C18 H18A 109.5
C14 C18 H18B 109.5
H18A C18 H18B 109.5
C14 C18 H18C 109.5
H18A C18 H18C 109.5
H18B C18 H18C 109.5
C16 C19 H19A 109.5
C16 C19 H19B 109.5
H19A C19 H19B 109.5
C16 C19 H19C 109.5
H19A C19 H19C 109.5
H19B C19 H19C 109.5
C22 C20 C21 112.0(3)
C22 C20 C23 111.6(4)
C21 C20 C23 109.6(4)
C22 C20 S1 107.2(3)
C21 C20 S1 112.3(2)
C23 C20 S1 103.9(2)
C20 C21 H21A 109.5
C20 C21 H21B 109.5
H21A C21 H21B 109.5
C20 C21 H21C 109.5
H21A C21 H21C 109.5
H21B C21 H21C 109.5
C20 C22 H22A 109.5
C20 C22 H22B 109.5
H22A C22 H22B 109.5
C20 C22 H22C 109.5
H22A C22 H22C 109.5
H22B C22 H22C 109.5
C20 C23 H23A 109.5
C20 C23 H23B 109.5
H23A C23 H23B 109.5
C20 C23 H23C 109.5
H23A C23 H23C 109.5
H23B C23 H23C 109.5

loop_
_geom_bond_atom_site_label_1
_geom_bond_atom_site_label_2
_geom_bond_distance
S1 O2 1.501(3)
S1 N1 1.652(3)
S1 C20 1.845(3)
O1 C4 1.437(4)
O1 C2 1.437(4)
N1 C1 1.487(4)
N1 H1 0.82(4)
C1 C11 1.529(4)
C1 C2 1.554(5)
C1 H1A 1.0000
C2 C3 1.520(5)
C2 H2A 1.0000
C3 H3A 0.9800
C3 H3B 0.9800
C3 H3C 0.9800
C4 C5 1.515(5)
C4 H4A 0.9900
C4 H4B 0.9900
C5 C10 1.367(6)
C5 C6 1.391(6)
C6 C7 1.387(7)
C6 H6A 0.9500
C7 C8 1.371(7)
C7 H7A 0.9500
C8 C9 1.400(8)
C8 H8A 0.9500
C9 C10 1.406(7)
C9 H9A 0.9500
C10 H10A 0.9500
C11 C16 1.403(5)
C11 C12 1.417(4)
C12 C13 1.402(5)
C12 C17 1.507(5)
C13 C14 1.384(5)
C13 H13A 0.9500
C14 C15 1.391(5)
C14 C18 1.518(5)
C15 C16 1.398(4)
C15 H15A 0.9500
C16 C19 1.513(4)
C17 H17A 0.9800
C17 H17B 0.9800
C17 H17C 0.9800
C18 H18A 0.9800
C18 H18B 0.9800
C18 H18C 0.9800
C19 H19A 0.9800
C19 H19B 0.9800
C19 H19C 0.9800
C20 C22 1.511(6)
C20 C21 1.522(5)
C20 C23 1.529(5)
C21 H21A 0.9800
C21 H21B 0.9800
C21 H21C 0.9800
C22 H22A 0.9800
C22 H22B 0.9800
C22 H22C 0.9800
C23 H23A 0.9800
C23 H23B 0.9800
C23 H23C 0.9800

loop_
_geom_hbond_atom_site_label_D
_geom_hbond_atom_site_label_H
_geom_hbond_atom_site_label_A
_geom_hbond_site_symmetry_A
_geom_hbond_distance_DH
_geom_hbond_distance_HA
_geom_hbond_distance_DA
_geom_hbond_angle_DHA
N1 H1 O2 2_556 0.83(4) 2.08(4) 2.890(4) 169(4)
C7 H7A O1 1_565 0.95 2.59 3.501(6) 160

loop_
_geom_torsion_atom_site_label_1
_geom_torsion_atom_site_label_2
_geom_torsion_atom_site_label_3
_geom_torsion_atom_site_label_4
_geom_torsion
O2 S1 N1 C1 27.5(3)
C20 S1 N1 C1 -83.8(3)
S1 N1 C1 C11 114.3(3)
S1 N1 C1 C2 -118.3(3)
C4 O1 C2 C3 -146.4(3)
C4 O1 C2 C1 92.5(3)
N1 C1 C2 O1 177.6(3)
C11 C1 C2 O1 -55.9(4)
N1 C1 C2 C3 60.1(3)
C11 C1 C2 C3 -173.4(3)
C2 O1 C4 C5 53.4(4)
O1 C4 C5 C10 63.7(5)
O1 C4 C5 C6 -117.6(4)
C10 C5 C6 C7 -3.7(6)
C4 C5 C6 C7 177.6(3)
C5 C6 C7 C8 0.9(6)
C6 C7 C8 C9 2.2(7)
C7 C8 C9 C10 -2.6(6)
C6 C5 C10 C9 3.3(5)
C4 C5 C10 C9 -178.0(3)
C8 C9 C10 C5 -0.2(6)
N1 C1 C11 C16 43.8(4)
C2 C1 C11 C16 -81.3(4)
N1 C1 C11 C12 -136.8(3)
C2 C1 C11 C12 98.0(4)
C16 C11 C12 C13 -1.7(5)
C1 C11 C12 C13 178.9(3)
C16 C11 C12 C17 177.2(3)
C1 C11 C12 C17 -2.2(5)
C11 C12 C13 C14 -0.1(5)
C17 C12 C13 C14 -179.0(4)
C12 C13 C14 C15 1.3(6)
C12 C13 C14 C18 179.8(4)
C13 C14 C15 C16 -0.7(6)
C18 C14 C15 C16 -179.2(4)
C14 C15 C16 C11 -1.2(5)
C14 C15 C16 C19 178.6(3)
C12 C11 C16 C15 2.3(5)
C1 C11 C16 C15 -178.3(3)
C12 C11 C16 C19 -177.4(3)
C1 C11 C16 C19 2.0(5)
O2 S1 C20 C22 -172.3(3)
N1 S1 C20 C22 -56.5(3)
O2 S1 C20 C21 -48.9(3)
N1 S1 C20 C21 66.9(3)
O2 S1 C20 C23 69.4(3)
N1 S1 C20 C23 -174.7(3)
